data_4341639
loop_
_publ_author_name
'Artetxe, Be\~nat'
'Reinoso, Santiago'
'San Felices, Leire'
'Vitoria, Pablo'
'Pache, Aroa'
'Mart\'in-Caballero, Jagoba'
'Guti\'errez-Zorrilla, Juan M'

_publ_section_title
;
 Functionalization of krebs-type polyoxometalates with n,o-chelating
 ligands: a systematic study.
;
_journal_issue 1
_journal_name_full 'Inorganic chemistry'
_journal_page_first 241
_journal_page_last 252
_journal_paper_doi 10.1021/ic502232v
_journal_volume 54
_journal_year 2015
_chemical_formula_sum 'C8 H10 Co N4 O6'
_chemical_formula_weight 317.13
_chemical_name_systematic
;
Diaqua-<i>trans</i>-bis(pyrazole-3-carboxylate-\k^2^<i>N</i>,<i>O</i>)
cobalt(II) 
;
_space_group_crystal_system monoclinic
_space_group_IT_number 14
_space_group_name_Hall '-P 2ybc'
_space_group_name_H-M_alt 'P 1 21/c 1'
_symmetry_Int_Tables_number 14
_symmetry_space_group_name_Hall '-P 2ybc'
_symmetry_space_group_name_H-M 'P 1 21/c 1'
_atom_sites_solution_hydrogens difmap
_atom_sites_solution_primary direct
_atom_sites_solution_secondary difmap
_audit_creation_date 2013-10-21T12:02:35-00:00
_audit_creation_method 'WinGX routine CIF_UPDATE'
_cell_angle_alpha 90
_cell_angle_beta 96.932(2)
_cell_angle_gamma 90
_cell_formula_units_Z 2
_cell_length_a 5.08740(10)
_cell_length_b 11.4002(3)
_cell_length_c 9.2880(2)
_cell_measurement_temperature 100(2)
_cell_volume 534.74(2)
_computing_cell_refinement 'CrysAlisPro (Agilent Technologies, 2011)'
_computing_data_collection 'CrysAlisPro (Agilent Technologies, 2011)'
_computing_data_reduction 'CrysAlisPro (Agilent Technologies, 2011)'
_computing_molecular_graphics 'Ortep-3 for Windows (Farrugia, 1997)'
_computing_publication_material 'WinGX publication routines (Farrugia, 1999) and PLATON (Spek, 2003)'
_computing_structure_refinement 'SHELXL-97 (Sheldrick, 2008)'
_computing_structure_solution 'OLEX2 (Dolomanov, 2009)'
_diffrn_ambient_temperature 100(2)
_diffrn_detector 'CCD plate'
_diffrn_detector_area_resol_mean 16.2439
_diffrn_detector_type Eos
_diffrn_measured_fraction_theta_full 1
_diffrn_measured_fraction_theta_max 1
_diffrn_measurement_details
;
  1 omega   23.00   48.00   1.0000   15.0000
omega____ theta____ kappa____ phi______ frames
    -      -23.5000   57.0000  -30.0000 25

  2 omega   43.00  108.00   1.0000   15.0000
omega____ theta____ kappa____ phi______ frames
    -       26.9329  178.0000 -120.0000 65

  3 omega   29.00   90.00   1.0000   15.0000
omega____ theta____ kappa____ phi______ frames
    -       26.9329   57.0000   60.0000 61

  4 omega   -7.00  100.00   1.0000   15.0000
omega____ theta____ kappa____ phi______ frames
    -       26.9329   57.0000  -60.0000 107

  5 omega   -2.00   35.00   1.0000   15.0000
omega____ theta____ kappa____ phi______ frames
    -       26.9329   77.0000   60.0000 37

  6 omega   58.00   95.00   1.0000   15.0000
omega____ theta____ kappa____ phi______ frames
    -       26.9329   77.0000   60.0000 37

  7 omega    4.00  105.00   1.0000   15.0000
omega____ theta____ kappa____ phi______ frames
    -       26.9329   77.0000  -30.0000 101

  8 omega   35.00   90.00   1.0000   15.0000
omega____ theta____ kappa____ phi______ frames
    -       26.9329   57.0000 -150.0000 55

  9 omega   93.00  118.00   1.0000   15.0000
omega____ theta____ kappa____ phi______ frames
    -       26.9329 -178.0000  -90.0000 25
;
_diffrn_measurement_device '\k-geometry diffractometer'
_diffrn_measurement_device_type 'SuperNova, Single source at offset'
_diffrn_measurement_method '\w scans'
_diffrn_orient_matrix_UB_11 -0.0482658000
_diffrn_orient_matrix_UB_12 -0.0521726000
_diffrn_orient_matrix_UB_13 -0.0353911000
_diffrn_orient_matrix_UB_21 -0.0178279000
_diffrn_orient_matrix_UB_22 0.0303353000
_diffrn_orient_matrix_UB_23 -0.0672205000
_diffrn_orient_matrix_UB_31 0.1306205000
_diffrn_orient_matrix_UB_32 -0.0151492000
_diffrn_orient_matrix_UB_33 -0.0122830000
_diffrn_radiation_monochromator mirror
_diffrn_radiation_source 'SuperNova (Mo) X-ray Source'
_diffrn_radiation_type MoK\a
_diffrn_radiation_wavelength 0.71073
_diffrn_reflns_av_R_equivalents 0.0235
_diffrn_reflns_av_unetI/netI 0.0229
_diffrn_reflns_limit_h_max 6
_diffrn_reflns_limit_h_min -6
_diffrn_reflns_limit_k_max 14
_diffrn_reflns_limit_k_min -13
_diffrn_reflns_limit_l_max 11
_diffrn_reflns_limit_l_min -10
_diffrn_reflns_number 4004
_diffrn_reflns_theta_full 26.5
_diffrn_reflns_theta_max 26.5
_diffrn_reflns_theta_min 2.84
_exptl_absorpt_coefficient_mu 1.639
_exptl_absorpt_correction_T_max 1.00000
_exptl_absorpt_correction_T_min 0.96178
_exptl_absorpt_correction_type multi-scan
_exptl_absorpt_process_details
;
        CrysAlisPro, Agilent Technologies,
        Version 1.171.36.28 (release 01-02-2013 CrysAlis171 .NET)
        (compiled Feb  1 2013,16:14:44)
        Empirical absorption correction using spherical harmonics,
 implemented in SCALE3 ABSPACK scaling algorithm.
;
_exptl_crystal_colour orange
_exptl_crystal_density_diffrn 1.97
_exptl_crystal_density_method 'not measured'
_exptl_crystal_description prism
_exptl_crystal_F_000 322
_exptl_crystal_size_max 0.03
_exptl_crystal_size_mid 0.02
_exptl_crystal_size_min 0.01
_refine_diff_density_max 0.41
_refine_diff_density_min -0.283
_refine_diff_density_rms 0.062
_refine_ls_extinction_method none
_refine_ls_goodness_of_fit_ref 1.079
_refine_ls_hydrogen_treatment mixed
_refine_ls_matrix_type full
_refine_ls_number_parameters 94
_refine_ls_number_reflns 1110
_refine_ls_number_restraints 2
_refine_ls_restrained_S_all 1.079
_refine_ls_R_factor_all 0.0254
_refine_ls_R_factor_gt 0.0229
_refine_ls_shift/su_max 0
_refine_ls_shift/su_mean 0
_refine_ls_structure_factor_coef Fsqd
_refine_ls_weighting_details 'calc w=1/[\s^2^(Fo^2^)+(0.0233P)^2^+0.3202P] where P=(Fo^2^+2Fc^2^)/3'
_refine_ls_weighting_scheme calc
_refine_ls_wR_factor_gt 0.054
_refine_ls_wR_factor_ref 0.0555
_reflns_number_gt 1025
_reflns_number_total 1110
_reflns_threshold_expression >2sigma(I)
_cod_data_source_file ic502232v_si_002.cif
_cod_data_source_block Co-pzc
_cod_depositor_comments 'Adding full bibliography for 4341628--4341641.cif.'
_cod_database_code 4341639

loop_
_symmetry_equiv_pos_as_xyz
'x, y, z'
'-x, y+1/2, -z+1/2'
'-x, -y, -z'
'x, -y-1/2, z-1/2'

loop_
_atom_site_label
_atom_site_fract_x
_atom_site_fract_y
_atom_site_fract_z
_atom_site_U_iso_or_equiv
_atom_site_adp_type
_atom_site_calc_flag
_atom_site_refinement_flags
_atom_site_occupancy
_atom_site_type_symbol
Co1 0 0.5 0.5 0.00835(11) Uani d S 1 Co
O1W 0.2900(3) 0.52545(11) 0.67596(14) 0.0125(3) Uani d D 1 O
H1WA 0.433(4) 0.4924(17) 0.676(2) 0.019 Uiso d D 1 H
H1WB 0.314(4) 0.5938(14) 0.700(2) 0.019 Uiso d D 1 H
N2 0.1121(3) 0.32024(12) 0.49522(15) 0.0098(3) Uani d . 1 N
N1 0.2695(3) 0.24548(13) 0.43472(15) 0.0106(3) Uani d . 1 N
H1 0.3732 0.2658 0.3696 0.013 Uiso calc R 1 H
C5 0.2503(4) 0.13582(15) 0.48531(19) 0.0136(4) Uani d . 1 C
H5 0.3437 0.069 0.4574 0.016 Uiso calc R 1 H
C4 0.0711(4) 0.13781(15) 0.58468(18) 0.0123(4) Uani d . 1 C
H4 0.0155 0.0741 0.6397 0.015 Uiso calc R 1 H
C3 -0.0109(3) 0.25507(15) 0.58653(17) 0.0093(3) Uani d . 1 C
O2 -0.3396(2) 0.25535(10) 0.74618(12) 0.0123(3) Uani d . 1 O
C6 -0.2119(3) 0.31402(14) 0.66560(17) 0.0094(3) Uani d . 1 C
O1 -0.2422(2) 0.42411(10) 0.64147(12) 0.0109(3) Uani d . 1 O

loop_
_atom_site_aniso_label
_atom_site_aniso_U_11
_atom_site_aniso_U_22
_atom_site_aniso_U_33
_atom_site_aniso_U_12
_atom_site_aniso_U_13
_atom_site_aniso_U_23
Co1 0.00849(18) 0.00702(18) 0.01014(18) 0.00010(12) 0.00354(12) 0.00108(11)
O1W 0.0108(6) 0.0105(6) 0.0163(6) 0.0024(5) 0.0017(5) -0.0029(5)
N2 0.0087(7) 0.0109(7) 0.0103(7) 0.0010(6) 0.0030(5) -0.0008(5)
N1 0.0105(7) 0.0123(7) 0.0099(7) 0.0009(6) 0.0050(6) -0.0007(5)
C5 0.0158(9) 0.0109(8) 0.0148(9) 0.0037(7) 0.0041(7) -0.0013(7)
C4 0.0153(9) 0.0095(8) 0.0128(8) 0.0003(7) 0.0041(7) 0.0012(6)
C3 0.0091(8) 0.0096(8) 0.0093(8) -0.0009(6) 0.0016(6) 0.0003(6)
O2 0.0126(6) 0.0118(6) 0.0137(6) 0.0001(5) 0.0068(5) 0.0027(5)
C6 0.0086(8) 0.0110(8) 0.0084(8) -0.0007(7) -0.0005(6) -0.0008(6)
O1 0.0107(6) 0.0081(6) 0.0146(6) 0.0011(5) 0.0051(5) 0.0013(5)

loop_
_atom_type_symbol
_atom_type_description
_atom_type_scat_dispersion_real
_atom_type_scat_dispersion_imag
_atom_type_scat_source
C C 0.0033 0.0016 'International Tables Vol C Tables 4.2.6.8 and 6.1.1.4'
H H 0 0 'International Tables Vol C Tables 4.2.6.8 and 6.1.1.4'
Co Co 0.3494 0.9721 'International Tables Vol C Tables 4.2.6.8 and 6.1.1.4'
N N 0.0061 0.0033 'International Tables Vol C Tables 4.2.6.8 and 6.1.1.4'
O O 0.0106 0.006 'International Tables Vol C Tables 4.2.6.8 and 6.1.1.4'

loop_
_geom_angle_atom_site_label_1
_geom_angle_atom_site_label_2
_geom_angle_atom_site_label_3
_geom_angle
_geom_angle_site_symmetry_1
_geom_angle_site_symmetry_3
O1W Co1 O1W 180 3_566 .
O1W Co1 O1 88.85(5) 3_566 3_566
O1W Co1 O1 91.15(5) . 3_566
O1W Co1 O1 91.15(5) 3_566 .
O1W Co1 O1 88.85(5) . .
O1 Co1 O1 180 3_566 .
O1W Co1 N2 90.90(5) 3_566 .
O1W Co1 N2 89.10(5) . .
O1 Co1 N2 101.85(5) 3_566 .
O1 Co1 N2 78.15(5) . .
O1W Co1 N2 89.10(5) 3_566 3_566
O1W Co1 N2 90.90(5) . 3_566
O1 Co1 N2 78.15(5) 3_566 3_566
O1 Co1 N2 101.85(5) . 3_566
N2 Co1 N2 180.00(7) . 3_566
Co1 O1W H1WA 118.9(16) . .
Co1 O1W H1WB 114.6(15) . .
H1WA O1W H1WB 109(2) . .
C3 N2 N1 105.18(13) . .
C3 N2 Co1 111.98(11) . .
N1 N2 Co1 142.82(11) . .
N2 N1 C5 111.91(14) . .
N2 N1 H1 124 . .
C5 N1 H1 124 . .
N1 C5 C4 107.57(15) . .
N1 C5 H5 126.2 . .
C4 C5 H5 126.2 . .
C5 C4 C3 104.29(15) . .
C5 C4 H4 127.9 . .
C3 C4 H4 127.9 . .
N2 C3 C4 111.05(15) . .
N2 C3 C6 117.61(15) . .
C4 C3 C6 131.29(15) . .
O2 C6 O1 124.88(15) . .
O2 C6 C3 119.58(15) . .
O1 C6 C3 115.53(14) . .
C6 O1 Co1 116.57(10) . .

loop_
_geom_bond_atom_site_label_1
_geom_bond_atom_site_label_2
_geom_bond_site_symmetry_2
_geom_bond_distance
Co1 O1W 3_566 2.0856(13)
Co1 O1W . 2.0856(13)
Co1 O1 3_566 2.0938(11)
Co1 O1 . 2.0938(11)
Co1 N2 . 2.1291(14)
Co1 N2 3_566 2.1291(14)
O1W H1WA . 0.820(16)
O1W H1WB . 0.815(15)
N2 C3 . 1.338(2)
N2 N1 . 1.3388(19)
N1 C5 . 1.343(2)
N1 H1 . 0.88
C5 C4 . 1.374(2)
C5 H5 . 0.95
C4 C3 . 1.401(2)
C4 H4 . 0.95
C3 C6 . 1.489(2)
O2 C6 . 1.244(2)
C6 O1 . 1.281(2)

loop_
_geom_torsion_atom_site_label_1
_geom_torsion_atom_site_label_2
_geom_torsion_atom_site_label_3
_geom_torsion_atom_site_label_4
_geom_torsion
_geom_torsion_site_symmetry_1
O1W Co1 N2 C3 -94.51(12) 3_566
O1W Co1 N2 C3 85.49(12) .
O1 Co1 N2 C3 176.48(11) 3_566
O1 Co1 N2 C3 -3.52(11) .
O1W Co1 N2 N1 87.40(18) 3_566
O1W Co1 N2 N1 -92.60(18) .
O1 Co1 N2 N1 -1.61(19) 3_566
O1 Co1 N2 N1 178.39(19) .
N2 Co1 N2 N1 -110(9) 3_566
C3 N2 N1 C5 -0.23(19) .
Co1 N2 N1 C5 177.93(14) .
N2 N1 C5 C4 -0.1(2) .
N1 C5 C4 C3 0.3(2) .
N1 N2 C3 C4 0.46(19) .
Co1 N2 C3 C4 -178.35(11) .
N1 N2 C3 C6 -177.08(13) .
Co1 N2 C3 C6 4.12(18) .
C5 C4 C3 N2 -0.5(2) .
C5 C4 C3 C6 176.59(17) .
N2 C3 C6 O2 176.60(15) .
C4 C3 C6 O2 -0.3(3) .
N2 C3 C6 O1 -2.1(2) .
C4 C3 C6 O1 -179.05(17) .
O2 C6 O1 Co1 -179.81(13) .
C3 C6 O1 Co1 -1.18(18) .
O1W Co1 O1 C6 93.24(12) 3_566
O1W Co1 O1 C6 -86.76(12) .
O1 Co1 O1 C6 -14E1(7) 3_566
N2 Co1 O1 C6 2.57(11) .
N2 Co1 O1 C6 -177.43(11) 3_566
